data_7240470
loop_
_publ_author_name
'Zhang, Guoshun'
'shang, xiaoqing'
'han, wei'
'zhang, lifeng'
'ren, guolian'
'Zhang, Shuqiu'

_publ_section_title
;
 Synthesis, Structural Characterization, Physicochemical Properties and
 Transformations of Dehydroevodiamine and Its Hydrochloride Salts
;
_journal_name_full CrystEngComm
_journal_paper_doi 10.1039/D0CE00136H
_journal_year 2020
_chemical_formula_moiety 'C19 H16 N3 O, Cl, 2(H2 O)'
_chemical_formula_sum 'C19 H20 Cl N3 O3'
_chemical_formula_weight 373.83
_space_group_crystal_system monoclinic
_space_group_IT_number 14
_space_group_name_Hall '-P 2yn'
_space_group_name_H-M_alt 'P 1 21/n 1'
_atom_sites_solution_hydrogens mixed
_audit_creation_method SHELXL-2014/7
_audit_update_record
;
2020-01-29 deposited with the CCDC.	2020-05-06 downloaded from the CCDC.
;
_cell_angle_alpha 90
_cell_angle_beta 97.563(6)
_cell_angle_gamma 90
_cell_formula_units_Z 4
_cell_length_a 7.0300(13)
_cell_length_b 22.083(4)
_cell_length_c 11.555(2)
_cell_measurement_reflns_used 4394
_cell_measurement_temperature 296(2)
_cell_measurement_theta_max 28.302
_cell_measurement_theta_min 3.065
_cell_volume 1778.2(6)
_computing_structure_refinement 'SHELXL-2014/7 (Sheldrick, 2014)'
_diffrn_ambient_temperature 296(2)
_diffrn_measured_fraction_theta_full 0.997
_diffrn_measured_fraction_theta_max 0.994
_diffrn_measurement_device_type CCD
_diffrn_measurement_method \w\k
_diffrn_radiation_type MoK\a
_diffrn_radiation_wavelength 0.71076
_diffrn_reflns_av_R_equivalents 0.0965
_diffrn_reflns_av_unetI/netI 0.1074
_diffrn_reflns_Laue_measured_fraction_full 0.997
_diffrn_reflns_Laue_measured_fraction_max 0.994
_diffrn_reflns_limit_h_max 9
_diffrn_reflns_limit_h_min -6
_diffrn_reflns_limit_k_max 29
_diffrn_reflns_limit_k_min -29
_diffrn_reflns_limit_l_max 15
_diffrn_reflns_limit_l_min -15
_diffrn_reflns_number 18941
_diffrn_reflns_point_group_measured_fraction_full 0.997
_diffrn_reflns_point_group_measured_fraction_max 0.994
_diffrn_reflns_theta_full 25.243
_diffrn_reflns_theta_max 28.302
_diffrn_reflns_theta_min 3.065
_diffrn_source 'fine-focus sealed tube'
_exptl_absorpt_coefficient_mu 0.240
_exptl_absorpt_correction_T_max 0.998
_exptl_absorpt_correction_T_min 0.994
_exptl_absorpt_correction_type multi-scan
_exptl_absorpt_process_details ' Higashi, T. (1995)'
_exptl_crystal_colour Yellow
_exptl_crystal_density_diffrn 1.396
_exptl_crystal_description Needle
_exptl_crystal_F_000 784
_exptl_crystal_size_max 0.16
_exptl_crystal_size_mid 0.02
_exptl_crystal_size_min 0.01
_refine_diff_density_max 0.316
_refine_diff_density_min -0.337
_refine_diff_density_rms 0.063
_refine_ls_extinction_method none
_refine_ls_goodness_of_fit_ref 1.017
_refine_ls_hydrogen_treatment mixed
_refine_ls_matrix_type full
_refine_ls_number_parameters 256
_refine_ls_number_reflns 4394
_refine_ls_number_restraints 0
_refine_ls_restrained_S_all 1.017
_refine_ls_R_factor_all 0.1794
_refine_ls_R_factor_gt 0.0785
_refine_ls_shift/su_max 0.000
_refine_ls_shift/su_mean 0.000
_refine_ls_structure_factor_coef Fsqd
_refine_ls_weighting_details 'w=1/[\s^2^(Fo^2^)+(0.1062P)^2^+0.3860P] where P=(Fo^2^+2Fc^2^)/3'
_refine_ls_weighting_scheme calc
_refine_ls_wR_factor_gt 0.1827
_refine_ls_wR_factor_ref 0.2275
_reflns_Friedel_coverage 0.000
_reflns_number_gt 2121
_reflns_number_total 4394
_reflns_threshold_expression 'I > 2\s(I)'
_cod_data_source_file d0ce00136h2.cif
_cod_data_source_block DHEDHCl2H2O
_cod_depositor_comments
;
The following automatic conversions were performed:

data item '_exptl_absorpt_correction_type' value 'Multi-scan' was
changed to 'multi-scan' in accordance with the
/home/data/users/saulius/crontab/automatic-downloads/rss-feeds/RSC/lib/dictionaries/cif_core.dic
dictionary named 'cif_core.dic' version 2.4.2 last updated on
2011-04-26.

Automatic conversion script
Id: cif_fix_values 7556 2019-12-06 15:28:31Z antanas 
;
_cod_original_sg_symbol_H-M 'P 21/n'
_cod_database_code 7240470
_shelx_shelxl_version_number 2014/7
_shelx_space_group_comment
;
The symmetry employed for this shelxl refinement is uniquely defined
by the following loop, which should always be used as a source of
symmetry information in preference to the above space-group names.
They are only intended as comments.
;

loop_
_space_group_symop_operation_xyz
'x, y, z'
'-x+1/2, y+1/2, -z+1/2'
'-x, -y, -z'
'x-1/2, -y-1/2, z-1/2'

loop_
_atom_site_label
_atom_site_type_symbol
_atom_site_fract_x
_atom_site_fract_y
_atom_site_fract_z
_atom_site_U_iso_or_equiv
_atom_site_adp_type
_atom_site_occupancy
_atom_site_site_symmetry_order
_atom_site_calc_flag
_atom_site_refinement_flags_posn
_atom_site_refinement_flags_adp
_atom_site_refinement_flags_occupancy
_atom_site_disorder_assembly
_atom_site_disorder_group
Cl1 Cl 0.37450(19) 0.03598(5) 0.17858(11) 0.0743(4) Uani 1 1 d . . . . .
N1 N 0.1240(4) 0.22259(13) 0.0236(2) 0.0342(7) Uani 1 1 d . . . . .
N2 N 0.1318(4) 0.24527(12) -0.2927(2) 0.0345(7) Uani 1 1 d . . . . .
N3 N 0.1989(4) 0.15275(12) -0.1969(2) 0.0341(7) Uani 1 1 d . . . . .
O1 O 0.1169(4) 0.25302(12) -0.4895(2) 0.0600(8) Uani 1 1 d . . . . .
O2 O 0.0224(7) 0.11973(14) 0.1377(3) 0.0645(10) Uani 1 1 d . . . . .
O3 O 0.2814(8) -0.0540(3) -0.0376(6) 0.1112(18) Uani 1 1 d . . . . .
C1 C 0.1337(5) 0.27060(16) 0.2208(3) 0.0384(9) Uani 1 1 d . . . . .
H1B H 0.1082 0.2356 0.2607 0.046 Uiso 1 1 calc R U . . .
C2 C 0.1666(5) 0.32513(17) 0.2776(3) 0.0461(9) Uani 1 1 d . . . . .
H2A H 0.1686 0.3266 0.3582 0.055 Uiso 1 1 calc R U . . .
C3 C 0.1974(6) 0.37903(16) 0.2164(3) 0.0473(10) Uani 1 1 d . . . . .
H3A H 0.2163 0.4153 0.2572 0.057 Uiso 1 1 calc R U . . .
C4 C 0.1999(5) 0.37873(15) 0.0989(3) 0.0408(9) Uani 1 1 d . . . . .
H4A H 0.2191 0.4144 0.0594 0.049 Uiso 1 1 calc R U . . .
C5 C 0.1728(5) 0.32338(14) 0.0380(3) 0.0323(8) Uani 1 1 d . . . . .
C6 C 0.1403(5) 0.27024(14) 0.1000(3) 0.0326(8) Uani 1 1 d . . . . .
C7 C 0.1431(4) 0.24460(14) -0.0862(3) 0.0304(7) Uani 1 1 d . . . . .
C8 C 0.1712(5) 0.30670(14) -0.0797(3) 0.0331(8) Uani 1 1 d . . . . .
C9 C 0.1923(6) 0.34241(15) -0.1861(3) 0.0409(9) Uani 1 1 d . . . . .
H9A H 0.3266 0.3452 -0.1968 0.049 Uiso 1 1 calc R U . . .
H9B H 0.1431 0.3831 -0.1788 0.049 Uiso 1 1 calc R U . . .
C10 C 0.0803(6) 0.31051(15) -0.2887(3) 0.0426(9) Uani 1 1 d . . . . .
H10A H -0.0558 0.3142 -0.2835 0.051 Uiso 1 1 calc R U . . .
H10B H 0.1055 0.3299 -0.3604 0.051 Uiso 1 1 calc R U . . .
C11 C 0.1564(5) 0.21178(14) -0.1923(3) 0.0319(8) Uani 1 1 d . . . . .
C12 C 0.1982(5) 0.12207(15) -0.3041(3) 0.0367(8) Uani 1 1 d . . . . .
C13 C 0.1768(5) 0.15594(16) -0.4074(3) 0.0369(8) Uani 1 1 d . . . . .
C14 C 0.1421(5) 0.22065(17) -0.4047(3) 0.0400(9) Uani 1 1 d . . . . .
C15 C 0.1853(6) 0.12677(19) -0.5143(3) 0.0501(10) Uani 1 1 d . . . . .
H15A H 0.1733 0.1492 -0.5830 0.060 Uiso 1 1 calc R U . . .
C16 C 0.2111(6) 0.0655(2) -0.5179(4) 0.0628(12) Uani 1 1 d . . . . .
H16A H 0.2209 0.0463 -0.5885 0.075 Uiso 1 1 calc R U . . .
C19 C 0.2709(6) 0.11821(16) -0.0902(3) 0.0463(10) Uani 1 1 d . . . . .
H19A H 0.3666 0.0898 -0.1077 0.069 Uiso 1 1 calc R U . . .
H19B H 0.1665 0.0967 -0.0632 0.069 Uiso 1 1 calc R U . . .
H19C H 0.3262 0.1457 -0.0307 0.069 Uiso 1 1 calc R U . . .
C17 C 0.2224(7) 0.0324(2) -0.4152(4) 0.0660(13) Uani 1 1 d . . . . .
H17A H 0.2338 -0.0095 -0.4184 0.079 Uiso 1 1 calc R U . . .
C18 C 0.2173(6) 0.05972(17) -0.3088(3) 0.0518(10) Uani 1 1 d . . . . .
H18A H 0.2266 0.0367 -0.2409 0.062 Uiso 1 1 calc R U . . .
H1A H 0.087(5) 0.1887(15) 0.045(3) 0.035(10) Uiso 1 1 d . . . . .
H2B H -0.080(7) 0.0987(19) 0.104(4) 0.064(15) Uiso 1 1 d . . . . .
H2C H 0.120(6) 0.102(2) 0.168(4) 0.057(16) Uiso 1 1 d . . . . .
H3B H 0.355(8) -0.047(2) -0.075(5) 0.07(2) Uiso 1 1 d . . . . .
H3C H 0.277(10) -0.035(3) 0.012(5) 0.10(3) Uiso 1 1 d . . . . .

loop_
_atom_site_aniso_label
_atom_site_aniso_U_11
_atom_site_aniso_U_22
_atom_site_aniso_U_33
_atom_site_aniso_U_23
_atom_site_aniso_U_13
_atom_site_aniso_U_12
Cl1 0.0858(9) 0.0614(8) 0.0732(9) 0.0094(6) 0.0010(7) -0.0001(6)
N1 0.0433(18) 0.0294(16) 0.0304(16) 0.0061(12) 0.0061(13) -0.0026(14)
N2 0.0401(17) 0.0371(16) 0.0248(15) 0.0063(11) -0.0014(13) -0.0015(13)
N3 0.0406(16) 0.0358(16) 0.0248(15) 0.0012(11) -0.0002(12) 0.0050(13)
O1 0.087(2) 0.0611(18) 0.0313(15) 0.0144(13) 0.0038(14) -0.0033(15)
O2 0.073(3) 0.0418(18) 0.085(3) -0.0005(17) 0.036(2) -0.0082(19)
O3 0.090(3) 0.127(4) 0.120(5) -0.041(4) 0.027(3) -0.035(3)
C1 0.045(2) 0.0371(19) 0.036(2) 0.0095(15) 0.0131(17) 0.0041(16)
C2 0.054(2) 0.052(2) 0.034(2) -0.0024(17) 0.0116(18) 0.0042(19)
C3 0.059(3) 0.035(2) 0.049(3) -0.0071(16) 0.013(2) -0.0001(18)
C4 0.050(2) 0.0320(19) 0.042(2) 0.0031(15) 0.0093(17) -0.0019(16)
C5 0.0332(18) 0.0288(17) 0.0349(19) 0.0051(14) 0.0047(15) 0.0013(14)
C6 0.0332(18) 0.0266(17) 0.038(2) 0.0038(14) 0.0061(15) 0.0048(14)
C7 0.0323(18) 0.0300(18) 0.0278(18) 0.0050(13) -0.0005(14) 0.0013(14)
C8 0.0326(18) 0.0326(18) 0.0337(19) 0.0062(14) 0.0027(15) -0.0002(14)
C9 0.053(2) 0.0312(19) 0.037(2) 0.0079(14) 0.0020(17) -0.0031(16)
C10 0.054(2) 0.035(2) 0.036(2) 0.0137(15) -0.0063(17) 0.0040(16)
C11 0.0327(18) 0.0348(19) 0.0264(18) 0.0048(13) -0.0034(14) -0.0024(14)
C12 0.0357(19) 0.042(2) 0.0319(19) -0.0022(15) 0.0006(15) 0.0021(16)
C13 0.0298(19) 0.050(2) 0.0303(19) -0.0013(15) 0.0010(15) -0.0029(16)
C14 0.041(2) 0.050(2) 0.029(2) 0.0068(16) 0.0009(16) -0.0055(17)
C15 0.053(2) 0.065(3) 0.032(2) -0.0012(18) 0.0039(18) -0.004(2)
C16 0.074(3) 0.067(3) 0.046(3) -0.017(2) 0.003(2) 0.006(2)
C19 0.068(3) 0.036(2) 0.034(2) 0.0035(15) -0.0005(18) 0.0162(18)
C17 0.092(4) 0.054(3) 0.049(3) -0.010(2) -0.004(2) 0.010(2)
C18 0.070(3) 0.043(2) 0.040(2) -0.0015(17) -0.001(2) 0.006(2)

loop_
_atom_type_symbol
_atom_type_description
_atom_type_scat_dispersion_real
_atom_type_scat_dispersion_imag
_atom_type_scat_source
C C 0.0033 0.0016 'International Tables Vol C Tables 4.2.6.8 and 6.1.1.4'
H H 0.0000 0.0000 'International Tables Vol C Tables 4.2.6.8 and 6.1.1.4'
N N 0.0061 0.0033 'International Tables Vol C Tables 4.2.6.8 and 6.1.1.4'
O O 0.0106 0.0060 'International Tables Vol C Tables 4.2.6.8 and 6.1.1.4'
Cl Cl 0.1484 0.1585 'International Tables Vol C Tables 4.2.6.8 and 6.1.1.4'

loop_
_geom_angle_atom_site_label_1
_geom_angle_atom_site_label_2
_geom_angle_atom_site_label_3
_geom_angle
_geom_angle_site_symmetry_1
_geom_angle_site_symmetry_3
_geom_angle_publ_flag
C6 N1 C7 108.2(3) . . ?
C6 N1 H1A 120(2) . . ?
C7 N1 H1A 131(2) . . ?
C11 N2 C14 123.5(3) . . ?
C11 N2 C10 120.1(3) . . ?
C14 N2 C10 116.3(3) . . ?
C11 N3 C12 121.8(3) . . ?
C11 N3 C19 121.5(3) . . ?
C12 N3 C19 116.4(3) . . ?
H2B O2 H2C 120(4) . . ?
H3B O3 H3C 117(7) . . ?
C2 C1 C6 117.0(3) . . ?
C2 C1 H1B 121.5 . . ?
C6 C1 H1B 121.5 . . ?
C1 C2 C3 121.6(3) . . ?
C1 C2 H2A 119.2 . . ?
C3 C2 H2A 119.2 . . ?
C4 C3 C2 121.2(3) . . ?
C4 C3 H3A 119.4 . . ?
C2 C3 H3A 119.4 . . ?
C3 C4 C5 118.9(3) . . ?
C3 C4 H4A 120.5 . . ?
C5 C4 H4A 120.5 . . ?
C8 C5 C6 107.0(3) . . ?
C8 C5 C4 133.8(3) . . ?
C6 C5 C4 119.2(3) . . ?
N1 C6 C1 129.5(3) . . ?
N1 C6 C5 108.5(3) . . ?
C1 C6 C5 122.0(3) . . ?
N1 C7 C8 109.2(3) . . ?
N1 C7 C11 129.1(3) . . ?
C8 C7 C11 121.3(3) . . ?
C7 C8 C5 107.1(3) . . ?
C7 C8 C9 120.7(3) . . ?
C5 C8 C9 132.2(3) . . ?
C8 C9 C10 107.7(3) . . ?
C8 C9 H9A 110.2 . . ?
C10 C9 H9A 110.2 . . ?
C8 C9 H9B 110.2 . . ?
C10 C9 H9B 110.2 . . ?
H9A C9 H9B 108.5 . . ?
N2 C10 C9 111.9(3) . . ?
N2 C10 H10A 109.2 . . ?
C9 C10 H10A 109.2 . . ?
N2 C10 H10B 109.2 . . ?
C9 C10 H10B 109.2 . . ?
H10A C10 H10B 107.9 . . ?
N3 C11 N2 119.8(3) . . ?
N3 C11 C7 124.3(3) . . ?
N2 C11 C7 115.8(3) . . ?
C18 C12 C13 119.8(3) . . ?
C18 C12 N3 121.5(3) . . ?
C13 C12 N3 118.7(3) . . ?
C12 C13 C15 119.6(3) . . ?
C12 C13 C14 120.5(3) . . ?
C15 C13 C14 119.9(3) . . ?
O1 C14 N2 119.7(3) . . ?
O1 C14 C13 124.9(3) . . ?
N2 C14 C13 115.3(3) . . ?
C16 C15 C13 120.2(4) . . ?
C16 C15 H15A 119.9 . . ?
C13 C15 H15A 119.9 . . ?
C15 C16 C17 119.3(4) . . ?
C15 C16 H16A 120.4 . . ?
C17 C16 H16A 120.4 . . ?
N3 C19 H19A 109.5 . . ?
N3 C19 H19B 109.5 . . ?
H19A C19 H19B 109.5 . . ?
N3 C19 H19C 109.5 . . ?
H19A C19 H19C 109.5 . . ?
H19B C19 H19C 109.5 . . ?
C18 C17 C16 121.8(4) . . ?
C18 C17 H17A 119.1 . . ?
C16 C17 H17A 119.1 . . ?
C17 C18 C12 119.1(4) . . ?
C17 C18 H18A 120.4 . . ?
C12 C18 H18A 120.4 . . ?

loop_
_geom_bond_atom_site_label_1
_geom_bond_atom_site_label_2
_geom_bond_distance
_geom_bond_site_symmetry_2
_geom_bond_publ_flag
N1 C6 1.369(4) . ?
N1 C7 1.382(4) . ?
N1 H1A 0.84(3) . ?
N2 C11 1.367(4) . ?
N2 C14 1.415(4) . ?
N2 C10 1.488(4) . ?
N3 C11 1.340(4) . ?
N3 C12 1.411(4) . ?
N3 C19 1.481(4) . ?
O1 C14 1.207(4) . ?
O2 H2B 0.90(4) . ?
O2 H2C 0.83(4) . ?
O3 H3B 0.74(5) . ?
O3 H3C 0.71(6) . ?
C1 C2 1.376(5) . ?
C1 C6 1.403(5) . ?
C1 H1B 0.9300 . ?
C2 C3 1.416(5) . ?
C2 H2A 0.9300 . ?
C3 C4 1.359(5) . ?
C3 H3A 0.9300 . ?
C4 C5 1.411(5) . ?
C4 H4A 0.9300 . ?
C5 C8 1.408(5) . ?
C5 C6 1.409(4) . ?
C7 C8 1.386(4) . ?
C7 C11 1.438(4) . ?
C8 C9 1.484(4) . ?
C9 C10 1.509(5) . ?
C9 H9A 0.9700 . ?
C9 H9B 0.9700 . ?
C10 H10A 0.9700 . ?
C10 H10B 0.9700 . ?
C12 C18 1.385(5) . ?
C12 C13 1.400(5) . ?
C13 C15 1.401(5) . ?
C13 C14 1.451(5) . ?
C15 C16 1.366(6) . ?
C15 H15A 0.9300 . ?
C16 C17 1.389(6) . ?
C16 H16A 0.9300 . ?
C19 H19A 0.9600 . ?
C19 H19B 0.9600 . ?
C19 H19C 0.9600 . ?
C17 C18 1.374(5) . ?
C17 H17A 0.9300 . ?
C18 H18A 0.9300 . ?

loop_
_geom_hbond_atom_site_label_D
_geom_hbond_atom_site_label_H
_geom_hbond_atom_site_label_A
_geom_hbond_distance_DH
_geom_hbond_distance_HA
_geom_hbond_distance_DA
_geom_hbond_angle_DHA
_geom_hbond_site_symmetry_A
N1 H1A O2 0.84(3) 1.95(3) 2.767(4) 164(3) .
O2 H2C Cl1 0.83(4) 2.30(4) 3.076(5) 157(4) .
O3 H3C Cl1 0.71(6) 2.51(6) 3.191(6) 162(7) .
O2 H2B O3 0.90(4) 1.81(5) 2.713(6) 178(4) 3
O3 H3B Cl1 0.74(5) 2.38(5) 3.114(6) 171(6) 3_655
